data_7039135
loop_
_publ_author_name
'Bulsink, Philip'
'Al-Ghamdi, Ahlam'
'Joshi, Prajesh'
'Korobkov, Ilia'
'Woo, Tom'
'Richeson, Darrin'

_publ_section_title
;
 Capturing Re(i) in an neutral N,N,N pincer Scaffold and resulting
 enhanced absorption of visible light.
;
_journal_issue 21
_journal_name_full 'Dalton transactions (Cambridge, England : 2003)'
_journal_page_first 8885
_journal_page_last 8896
_journal_paper_doi 10.1039/c6dt00661b
_journal_volume 45
_journal_year 2016
_chemical_formula_sum 'C23 H19 Cl N3 O2 Re'
_chemical_formula_weight 591.06
_space_group_crystal_system monoclinic
_space_group_IT_number 14
_space_group_name_Hall '-P 2ybc'
_space_group_name_H-M_alt 'P 1 21/c 1'
_symmetry_space_group_name_Hall '-P 2ybc'
_symmetry_space_group_name_H-M 'P 1 21/c 1'
_atom_sites_solution_hydrogens geom
_audit_creation_method SHELXL-2014/7
_audit_update_record
;
2016-04-18 deposited with the CCDC.
2016-04-28 downloaded from the CCDC.
;
_cell_angle_alpha 90
_cell_angle_beta 100.114(2)
_cell_angle_gamma 90
_cell_formula_units_Z 4
_cell_length_a 11.6013(7)
_cell_length_b 12.4262(7)
_cell_length_c 15.5501(9)
_cell_measurement_reflns_used 9956
_cell_measurement_temperature 200(2)
_cell_measurement_theta_max 28.27
_cell_measurement_theta_min 2.40
_cell_volume 2206.9(2)
_computing_cell_refinement 'APEX II, Bruker (2012)'
_computing_data_collection 'APEX II, Bruker (2012)'
_computing_data_reduction 'XPREP, Bruker (2012)'
_computing_molecular_graphics 'SHELXTL, Bruker (2015)'
_computing_publication_material 'SHELXTL, Bruker (2015)'
_computing_structure_refinement 'SHELXL-2014/7 (Sheldrick, 2014)'
_computing_structure_solution 'SHELXL-2014/7 (Sheldrick, 2014)'
_diffrn_ambient_temperature 200(2)
_diffrn_measured_fraction_theta_full 0.999
_diffrn_measured_fraction_theta_max 0.999
_diffrn_measurement_device_type 'Bruker APEX-II CCD'
_diffrn_measurement_method '\f and \w scans'
_diffrn_radiation_type MoK\a
_diffrn_radiation_wavelength 0.71073
_diffrn_reflns_av_R_equivalents 0.0205
_diffrn_reflns_av_unetI/netI 0.0118
_diffrn_reflns_Laue_measured_fraction_full 0.999
_diffrn_reflns_Laue_measured_fraction_max 0.999
_diffrn_reflns_limit_h_max 15
_diffrn_reflns_limit_h_min -15
_diffrn_reflns_limit_k_max 16
_diffrn_reflns_limit_k_min -16
_diffrn_reflns_limit_l_max 20
_diffrn_reflns_limit_l_min -19
_diffrn_reflns_number 38638
_diffrn_reflns_point_group_measured_fraction_full 0.999
_diffrn_reflns_point_group_measured_fraction_max 0.999
_diffrn_reflns_theta_full 25.242
_diffrn_reflns_theta_max 28.282
_diffrn_reflns_theta_min 1.783
_diffrn_source 'sealed X-ray tube'
_exptl_absorpt_coefficient_mu 5.651
_exptl_absorpt_correction_T_max 0.7457
_exptl_absorpt_correction_T_min 0.5174
_exptl_absorpt_correction_type multi-scan
_exptl_absorpt_process_details 'SADABS, Bruker (2003)'
_exptl_crystal_colour black
_exptl_crystal_density_diffrn 1.779
_exptl_crystal_description block
_exptl_crystal_F_000 1144
_exptl_crystal_size_max 0.170
_exptl_crystal_size_mid 0.080
_exptl_crystal_size_min 0.060
_refine_diff_density_max 1.411
_refine_diff_density_min -0.677
_refine_diff_density_rms 0.086
_refine_ls_extinction_method none
_refine_ls_goodness_of_fit_ref 1.029
_refine_ls_hydrogen_treatment constr
_refine_ls_matrix_type full
_refine_ls_number_parameters 271
_refine_ls_number_reflns 5479
_refine_ls_number_restraints 0
_refine_ls_restrained_S_all 1.029
_refine_ls_R_factor_all 0.0237
_refine_ls_R_factor_gt 0.0195
_refine_ls_shift/su_max 0.002
_refine_ls_shift/su_mean 0.000
_refine_ls_structure_factor_coef Fsqd
_refine_ls_weighting_details 'w=1/[\s^2^(Fo^2^)+(0.0282P)^2^+3.1055P] where P=(Fo^2^+2Fc^2^)/3'
_refine_ls_weighting_scheme calc
_refine_ls_wR_factor_gt 0.0494
_refine_ls_wR_factor_ref 0.0524
_reflns_Friedel_coverage 0.000
_reflns_number_gt 4849
_reflns_number_total 5479
_reflns_threshold_expression 'I > 2\s(I)'
_cod_data_source_file c6dt00661b2.cif
_cod_data_source_block dr104
_cod_depositor_comments 'Adding full bibliography for 7039128--7039138.cif.'
_cod_database_code 7039135
_shelx_shelxl_version_number 2014/7
_shelx_space_group_comment
; 
The symmetry employed for this shelxl refinement is uniquely defined 
by the following loop, which should always be used as a source of 
symmetry information in preference to the above space-group names. 
They are only intended as comments. 
;
_shelx_estimated_absorpt_t_min 0.447
_shelx_estimated_absorpt_t_max 0.728

loop_
_space_group_symop_operation_xyz
'x, y, z'
'-x, y+1/2, -z+1/2'
'-x, -y, -z'
'x, -y-1/2, z-1/2'

loop_
_atom_site_label
_atom_site_type_symbol
_atom_site_fract_x
_atom_site_fract_y
_atom_site_fract_z
_atom_site_U_iso_or_equiv
_atom_site_adp_type
_atom_site_occupancy
_atom_site_site_symmetry_order
_atom_site_calc_flag
_atom_site_refinement_flags_posn
_atom_site_refinement_flags_adp
Re1 Re 0.72807(2) 0.33406(2) 0.10894(2) 0.02384(4) Uani 1 1 d . .
Cl1 Cl 0.93682(6) 0.31764(6) 0.18193(5) 0.03460(14) Uani 1 1 d . .
O1 O 0.4696(2) 0.3500(3) 0.0285(2) 0.0626(8) Uani 1 1 d . .
O2 O 0.6396(2) 0.2902(3) 0.28042(16) 0.0556(7) Uani 1 1 d . .
N1 N 0.7984(2) 0.3751(2) -0.00013(15) 0.0306(5) Uani 1 1 d . .
N2 N 0.74866(19) 0.50223(18) 0.11685(14) 0.0268(4) Uani 1 1 d . .
N3 N 0.7555(2) 0.18461(19) 0.04884(16) 0.0332(5) Uani 1 1 d . .
C1 C 0.8057(3) 0.6701(2) 0.0480(2) 0.0427(7) Uani 1 1 d . .
H1A H 0.8391 0.6872 -0.0041 0.064 Uiso 1 1 calc R U
H1B H 0.7291 0.7050 0.0437 0.064 Uiso 1 1 calc R U
H1C H 0.8582 0.6961 0.1001 0.064 Uiso 1 1 calc R U
C2 C 0.7913(2) 0.5507(2) 0.05426(18) 0.0315(6) Uani 1 1 d . .
C3 C 0.8212(2) 0.4798(2) -0.01346(18) 0.0329(6) Uani 1 1 d . .
C4 C 0.8726(3) 0.5095(3) -0.0848(2) 0.0448(7) Uani 1 1 d . .
H4A H 0.8890 0.5828 -0.0950 0.054 Uiso 1 1 calc R U
C5 C 0.8988(3) 0.4298(4) -0.1400(2) 0.0530(9) Uani 1 1 d . .
H5A H 0.9313 0.4489 -0.1898 0.064 Uiso 1 1 calc R U
C6 C 0.8787(3) 0.3232(3) -0.1242(2) 0.0502(9) Uani 1 1 d . .
H6A H 0.8989 0.2688 -0.1619 0.060 Uiso 1 1 calc R U
C7 C 0.8283(3) 0.2960(3) -0.05186(19) 0.0371(6) Uani 1 1 d . .
C8 C 0.8035(3) 0.1880(3) -0.0210(2) 0.0389(7) Uani 1 1 d . .
C9 C 0.8335(4) 0.0908(3) -0.0702(2) 0.0596(10) Uani 1 1 d . .
H9A H 0.8686 0.1138 -0.1201 0.089 Uiso 1 1 calc R U
H9B H 0.8893 0.0457 -0.0314 0.089 Uiso 1 1 calc R U
H9C H 0.7621 0.0495 -0.0912 0.089 Uiso 1 1 calc R U
C10 C 0.7216(2) 0.5641(2) 0.18958(19) 0.0302(5) Uani 1 1 d . .
C11 C 0.6060(3) 0.5727(3) 0.1999(2) 0.0440(7) Uani 1 1 d . .
H11A H 0.5452 0.5422 0.1582 0.053 Uiso 1 1 calc R U
C12 C 0.5805(3) 0.6268(3) 0.2725(3) 0.0535(9) Uani 1 1 d . .
H12A H 0.5014 0.6337 0.2803 0.064 Uiso 1 1 calc R U
C13 C 0.6688(4) 0.6706(3) 0.3335(3) 0.0538(10) Uani 1 1 d . .
H13A H 0.6505 0.7067 0.3833 0.065 Uiso 1 1 calc R U
C14 C 0.7835(4) 0.6619(3) 0.3222(2) 0.0478(8) Uani 1 1 d . .
H14A H 0.8444 0.6924 0.3639 0.057 Uiso 1 1 calc R U
C15 C 0.8102(3) 0.6084(2) 0.2497(2) 0.0383(6) Uani 1 1 d . .
H15A H 0.8893 0.6024 0.2416 0.046 Uiso 1 1 calc R U
C16 C 0.7318(3) 0.0824(2) 0.0864(2) 0.0397(7) Uani 1 1 d . .
C17 C 0.6185(4) 0.0506(3) 0.0835(3) 0.0587(10) Uani 1 1 d . .
H17A H 0.5561 0.0946 0.0554 0.070 Uiso 1 1 calc R U
C18 C 0.5944(5) -0.0466(3) 0.1220(4) 0.0767(14) Uani 1 1 d . .
H18A H 0.5156 -0.0695 0.1190 0.092 Uiso 1 1 calc R U
C19 C 0.6836(6) -0.1083(3) 0.1638(3) 0.0782(15) Uani 1 1 d . .
H19A H 0.6668 -0.1739 0.1903 0.094 Uiso 1 1 calc R U
C20 C 0.7963(6) -0.0769(3) 0.1680(3) 0.0837(18) Uani 1 1 d . .
H20A H 0.8576 -0.1204 0.1984 0.100 Uiso 1 1 calc R U
C21 C 0.8242(4) 0.0198(3) 0.1278(3) 0.0626(12) Uani 1 1 d . .
H21A H 0.9032 0.0409 0.1292 0.075 Uiso 1 1 calc R U
C22 C 0.5683(3) 0.3439(2) 0.0571(2) 0.0377(7) Uani 1 1 d . .
C23 C 0.6743(2) 0.3033(2) 0.2151(2) 0.0331(6) Uani 1 1 d . .

loop_
_atom_site_aniso_label
_atom_site_aniso_U_11
_atom_site_aniso_U_22
_atom_site_aniso_U_33
_atom_site_aniso_U_23
_atom_site_aniso_U_13
_atom_site_aniso_U_12
Re1 0.02445(6) 0.02395(6) 0.02386(6) -0.00090(3) 0.00631(4) -0.00272(3)
Cl1 0.0265(3) 0.0459(4) 0.0309(3) 0.0056(3) 0.0037(2) -0.0040(3)
O1 0.0341(13) 0.081(2) 0.0683(19) 0.0136(15) -0.0038(12) -0.0048(12)
O2 0.0480(14) 0.0831(19) 0.0401(13) 0.0076(13) 0.0200(11) -0.0139(13)
N1 0.0291(11) 0.0392(12) 0.0235(11) -0.0015(9) 0.0049(9) -0.0008(9)
N2 0.0298(10) 0.0235(10) 0.0289(11) 0.0023(8) 0.0099(9) -0.0011(8)
N3 0.0342(12) 0.0321(12) 0.0312(12) -0.0058(9) 0.0002(10) 0.0015(9)
C1 0.0443(17) 0.0334(15) 0.0497(19) 0.0133(13) 0.0066(15) -0.0077(12)
C2 0.0293(13) 0.0337(14) 0.0306(14) 0.0067(11) 0.0030(11) -0.0037(10)
C3 0.0303(13) 0.0425(15) 0.0263(13) 0.0068(11) 0.0058(10) -0.0045(11)
C4 0.0398(16) 0.063(2) 0.0329(15) 0.0118(15) 0.0115(13) -0.0042(15)
C5 0.0451(18) 0.086(3) 0.0309(16) 0.0089(17) 0.0154(14) 0.0024(18)
C6 0.0427(18) 0.079(3) 0.0305(16) -0.0134(16) 0.0114(14) 0.0029(16)
C7 0.0318(14) 0.0519(17) 0.0272(14) -0.0080(13) 0.0041(11) 0.0025(13)
C8 0.0384(16) 0.0455(16) 0.0303(15) -0.0120(12) -0.0011(12) 0.0056(13)
C9 0.076(3) 0.060(2) 0.0404(19) -0.0207(17) 0.0034(18) 0.021(2)
C10 0.0362(14) 0.0218(11) 0.0348(14) 0.0034(10) 0.0129(11) 0.0019(10)
C11 0.0387(16) 0.0374(16) 0.058(2) -0.0029(14) 0.0142(15) 0.0042(13)
C12 0.051(2) 0.0425(18) 0.075(3) -0.0052(18) 0.0320(19) 0.0091(15)
C13 0.076(3) 0.0348(17) 0.058(2) -0.0091(15) 0.031(2) 0.0068(16)
C14 0.064(2) 0.0360(16) 0.0433(19) -0.0095(13) 0.0097(16) -0.0025(14)
C15 0.0391(15) 0.0361(15) 0.0410(16) -0.0043(12) 0.0107(13) -0.0007(12)
C16 0.058(2) 0.0209(12) 0.0359(15) -0.0060(11) -0.0025(13) 0.0051(12)
C17 0.064(2) 0.0379(18) 0.077(3) 0.0098(18) 0.021(2) 0.0034(16)
C18 0.094(4) 0.041(2) 0.104(4) 0.009(2) 0.044(3) -0.003(2)
C19 0.133(5) 0.0314(18) 0.067(3) 0.0046(18) 0.009(3) 0.001(2)
C20 0.132(5) 0.0325(18) 0.068(3) -0.0063(18) -0.034(3) 0.016(2)
C21 0.065(2) 0.0384(18) 0.070(3) -0.0136(17) -0.028(2) 0.0089(16)
C22 0.0303(14) 0.0375(15) 0.0454(17) 0.0048(13) 0.0065(13) -0.0057(11)
C23 0.0274(13) 0.0373(14) 0.0351(15) -0.0004(12) 0.0071(11) -0.0051(11)

loop_
_atom_type_symbol
_atom_type_description
_atom_type_scat_dispersion_real
_atom_type_scat_dispersion_imag
_atom_type_scat_source
C C 0.0033 0.0016 'International Tables Vol C Tables 4.2.6.8 and 6.1.1.4'
H H 0.0000 0.0000 'International Tables Vol C Tables 4.2.6.8 and 6.1.1.4'
N N 0.0061 0.0033 'International Tables Vol C Tables 4.2.6.8 and 6.1.1.4'
O O 0.0106 0.0060 'International Tables Vol C Tables 4.2.6.8 and 6.1.1.4'
Cl Cl 0.1484 0.1585 'International Tables Vol C Tables 4.2.6.8 and 6.1.1.4'
Re Re -1.0185 7.2310 'International Tables Vol C Tables 4.2.6.8 and 6.1.1.4'

loop_
_geom_angle_atom_site_label_1
_geom_angle_atom_site_label_2
_geom_angle_atom_site_label_3
_geom_angle
C22 Re1 C23 86.35(13)
C22 Re1 N1 97.63(12)
C23 Re1 N1 174.98(10)
C22 Re1 N2 93.07(11)
C23 Re1 N2 101.51(11)
N1 Re1 N2 75.31(9)
C22 Re1 N3 94.60(12)
C23 Re1 N3 107.63(12)
N1 Re1 N3 75.19(10)
N2 Re1 N3 150.24(9)
C22 Re1 Cl1 177.92(10)
C23 Re1 Cl1 91.65(9)
N1 Re1 Cl1 84.39(6)
N2 Re1 Cl1 87.90(6)
N3 Re1 Cl1 85.44(7)
C3 N1 C7 122.1(3)
C3 N1 Re1 118.60(19)
C7 N1 Re1 119.1(2)
C2 N2 C10 119.8(2)
C2 N2 Re1 117.76(19)
C10 N2 Re1 122.36(16)
C8 N3 C16 120.3(3)
C8 N3 Re1 117.1(2)
C16 N3 Re1 122.5(2)
N2 C2 C3 115.2(2)
N2 C2 C1 124.3(3)
C3 C2 C1 120.4(3)
N1 C3 C4 119.9(3)
N1 C3 C2 113.1(2)
C4 C3 C2 127.0(3)
C5 C4 C3 118.4(3)
C6 C5 C4 121.2(3)
C5 C6 C7 119.0(3)
N1 C7 C6 119.3(3)
N1 C7 C8 112.6(3)
C6 C7 C8 128.1(3)
N3 C8 C7 115.9(3)
N3 C8 C9 124.6(3)
C7 C8 C9 119.5(3)
C15 C10 C11 120.9(3)
C15 C10 N2 120.3(2)
C11 C10 N2 118.7(3)
C10 C11 C12 118.8(3)
C13 C12 C11 120.8(3)
C14 C13 C12 119.9(3)
C13 C14 C15 120.0(3)
C10 C15 C14 119.7(3)
C17 C16 C21 120.9(3)
C17 C16 N3 119.4(3)
C21 C16 N3 119.6(3)
C16 C17 C18 120.0(4)
C19 C18 C17 119.9(5)
C20 C19 C18 120.6(4)
C19 C20 C21 121.0(4)
C16 C21 C20 117.5(4)
O1 C22 Re1 177.5(3)
O2 C23 Re1 176.4(3)

loop_
_geom_bond_atom_site_label_1
_geom_bond_atom_site_label_2
_geom_bond_distance
Re1 C22 1.891(3)
Re1 C23 1.903(3)
Re1 N1 2.071(2)
Re1 N2 2.105(2)
Re1 N3 2.128(2)
Re1 Cl1 2.4960(7)
O1 C22 1.155(4)
O2 C23 1.168(4)
N1 C3 1.352(4)
N1 C7 1.354(4)
N2 C2 1.313(3)
N2 C10 1.446(3)
N3 C8 1.306(4)
N3 C16 1.444(4)
C1 C2 1.498(4)
C2 C3 1.460(4)
C3 C4 1.397(4)
C4 C5 1.379(5)
C5 C6 1.375(6)
C6 C7 1.398(5)
C7 C8 1.469(5)
C8 C9 1.503(4)
C10 C15 1.377(4)
C10 C11 1.383(4)
C11 C12 1.390(5)
C12 C13 1.380(6)
C13 C14 1.377(6)
C14 C15 1.390(5)
C16 C17 1.366(5)
C16 C21 1.388(5)
C17 C18 1.398(5)
C18 C19 1.358(7)
C19 C20 1.354(8)
C20 C21 1.418(7)

loop_
_geom_torsion_atom_site_label_1
_geom_torsion_atom_site_label_2
_geom_torsion_atom_site_label_3
_geom_torsion_atom_site_label_4
_geom_torsion
C10 N2 C2 C3 176.9(2)
Re1 N2 C2 C3 -0.9(3)
C10 N2 C2 C1 -5.4(4)
Re1 N2 C2 C1 176.8(2)
C7 N1 C3 C4 2.9(4)
Re1 N1 C3 C4 177.7(2)
C7 N1 C3 C2 -174.8(2)
Re1 N1 C3 C2 0.0(3)
N2 C2 C3 N1 0.6(4)
C1 C2 C3 N1 -177.2(3)
N2 C2 C3 C4 -176.9(3)
C1 C2 C3 C4 5.3(5)
N1 C3 C4 C5 -0.1(5)
C2 C3 C4 C5 177.3(3)
C3 C4 C5 C6 -2.1(5)
C4 C5 C6 C7 1.5(5)
C3 N1 C7 C6 -3.5(4)
Re1 N1 C7 C6 -178.3(2)
C3 N1 C7 C8 175.4(3)
Re1 N1 C7 C8 0.6(3)
C5 C6 C7 N1 1.2(5)
C5 C6 C7 C8 -177.4(3)
C16 N3 C8 C7 -177.6(3)
Re1 N3 C8 C7 -2.5(3)
C16 N3 C8 C9 2.6(5)
Re1 N3 C8 C9 177.7(3)
N1 C7 C8 N3 1.3(4)
C6 C7 C8 N3 -180.0(3)
N1 C7 C8 C9 -178.9(3)
C6 C7 C8 C9 -0.2(5)
C2 N2 C10 C15 -69.3(4)
Re1 N2 C10 C15 108.4(3)
C2 N2 C10 C11 114.1(3)
Re1 N2 C10 C11 -68.2(3)
C15 C10 C11 C12 -0.2(5)
N2 C10 C11 C12 176.3(3)
C10 C11 C12 C13 -0.4(5)
C11 C12 C13 C14 0.7(6)
C12 C13 C14 C15 -0.4(5)
C11 C10 C15 C14 0.5(5)
N2 C10 C15 C14 -176.0(3)
C13 C14 C15 C10 -0.2(5)
C8 N3 C16 C17 -112.2(4)
Re1 N3 C16 C17 73.0(4)
C8 N3 C16 C21 70.4(4)
Re1 N3 C16 C21 -104.4(3)
C21 C16 C17 C18 -0.6(6)
N3 C16 C17 C18 -178.0(4)
C16 C17 C18 C19 1.4(7)
C17 C18 C19 C20 -0.6(8)
C18 C19 C20 C21 -1.1(8)
C17 C16 C21 C20 -1.0(6)
N3 C16 C21 C20 176.4(3)
C19 C20 C21 C16 1.9(7)
